data_7013449
loop_
_publ_author_name
'Schottenberger, Herwig'
'Wurst, Klaus'
'Horvath, Ulrike E. I.'
'Cronje, Stephanie'
'Lukasser, Josef'
'Polin, Johann'
'McKenzie, Jean M.'
'Raubenheimer, Helgard G.'

_publ_section_title
;
 Synthesis and characterisation of organometallic imidazolium compounds
 that include a new organometallic ionic liquidThis paper is based on
 work presented at OMCOS 8 held at Santa Barbara, USA, 6?10 August
 1995. Electronic supplementary information (ESI) available: Table of
 ionic liquids and melting points. See
 http://www.rsc.org/suppdata/dt/b3/b308252k/
;
_journal_issue 22
_journal_name_full 'Dalton Transactions'
_journal_page_first 4275
_journal_paper_doi 10.1039/b308252k
_journal_year 2003
_chemical_formula_sum 'C14 H9 Co2 F6 N2 O6 P'
_chemical_formula_weight 564.06
_chemical_name_systematic
;
?
;
_space_group_IT_number 2
_symmetry_cell_setting triclinic
_symmetry_space_group_name_Hall '-P 1'
_symmetry_space_group_name_H-M 'P -1'
_atom_sites_solution_hydrogens geom
_atom_sites_solution_primary direct
_atom_sites_solution_secondary difmap
_audit_creation_method SHELXL-97
_cell_angle_alpha 85.89(2)
_cell_angle_beta 87.19(2)
_cell_angle_gamma 66.28(2)
_cell_formula_units_Z 2
_cell_length_a 8.089(2)
_cell_length_b 9.378(2)
_cell_length_c 14.739(4)
_cell_measurement_reflns_used 22
_cell_measurement_temperature 203(2)
_cell_measurement_theta_max 12.0
_cell_measurement_theta_min 5.0
_cell_volume 1020.7(5)
_computing_cell_refinement XSCANS
_computing_data_collection XSCANS
_computing_data_reduction XSCANS
_computing_structure_refinement 'SHELXL-97 (Sheldrick, 1997)'
_computing_structure_solution 'SHELXS-97 (Sheldrick, 1990)'
_diffrn_ambient_temperature 203(2)
_diffrn_measured_fraction_theta_full 0.992
_diffrn_measured_fraction_theta_max 0.992
_diffrn_measurement_device_type 'Bruker P4'
_diffrn_measurement_method omega-scans
_diffrn_radiation_monochromator graphite
_diffrn_radiation_source 'fine-focus sealed tube'
_diffrn_radiation_type MoK\a
_diffrn_radiation_wavelength 0.71073
_diffrn_reflns_av_R_equivalents 0.0191
_diffrn_reflns_av_sigmaI/netI 0.0253
_diffrn_reflns_limit_h_max 9
_diffrn_reflns_limit_h_min -1
_diffrn_reflns_limit_k_max 11
_diffrn_reflns_limit_k_min -11
_diffrn_reflns_limit_l_max 17
_diffrn_reflns_limit_l_min -17
_diffrn_reflns_number 4392
_diffrn_reflns_theta_full 25.00
_diffrn_reflns_theta_max 25.00
_diffrn_reflns_theta_min 4.09
_diffrn_standards_decay_% 0
_diffrn_standards_interval_count 97
_diffrn_standards_number 3
_exptl_absorpt_coefficient_mu 1.791
_exptl_absorpt_correction_T_max 0.842
_exptl_absorpt_correction_T_min 0.671
_exptl_absorpt_correction_type psi-scan
_exptl_crystal_colour colorless
_exptl_crystal_density_diffrn 1.835
_exptl_crystal_density_method 'not measured'
_exptl_crystal_description prism
_exptl_crystal_F_000 556
_exptl_crystal_size_max 0.7
_exptl_crystal_size_mid 0.3
_exptl_crystal_size_min 0.25
_refine_diff_density_max 0.459
_refine_diff_density_min -0.268
_refine_diff_density_rms 0.059
_refine_ls_extinction_coef 0.0001(10)
_refine_ls_extinction_expression Fc^*^=kFc[1+0.001xFc^2^\l^3^/sin(2\q)]^-1/4^
_refine_ls_extinction_method SHELXL
_refine_ls_goodness_of_fit_ref 1.036
_refine_ls_hydrogen_treatment 'mixed, refined at C1'
_refine_ls_matrix_type full
_refine_ls_number_parameters 303
_refine_ls_number_reflns 3578
_refine_ls_number_restraints 0
_refine_ls_restrained_S_all 1.036
_refine_ls_R_factor_all 0.0432
_refine_ls_R_factor_gt 0.0331
_refine_ls_shift/su_max 0.002
_refine_ls_shift/su_mean 0.000
_refine_ls_structure_factor_coef Fsqd
_refine_ls_weighting_details 'calc w=1/[\s^2^(Fo^2^)+(0.0435P)^2^+0.6396P] where P=(Fo^2^+2Fc^2^)/3'
_refine_ls_weighting_scheme calc
_refine_ls_wR_factor_gt 0.0815
_refine_ls_wR_factor_ref 0.0854
_reflns_number_gt 3006
_reflns_number_total 3578
_reflns_threshold_expression >2sigma(I)
_cod_data_source_file b308252k.txt
_cod_data_source_block 3c
_cod_depositor_comments
;
The following automatic conversions were performed:

'_exptl_absorpt_correction_type' tag value 'PSI-scans' was replaced
with 'psi-scan' value.

Automatic conversion script
Id: cif_fix_values 1646 2011-03-28 12:23:43Z adriana 
;
_cod_original_cell_volume 1020.7(4)
_cod_original_sg_symbol_H-M P-1
_cod_database_code 7013449

loop_
_symmetry_equiv_pos_as_xyz
'x, y, z'
'-x, -y, -z'

loop_
_atom_site_label
_atom_site_type_symbol
_atom_site_fract_x
_atom_site_fract_y
_atom_site_fract_z
_atom_site_U_iso_or_equiv
_atom_site_adp_type
_atom_site_occupancy
_atom_site_symmetry_multiplicity
_atom_site_calc_flag
_atom_site_refinement_flags
_atom_site_disorder_assembly
_atom_site_disorder_group
Co1 Co 0.06983(5) 0.28395(4) 0.89332(3) 0.04054(14) Uani 1 1 d . . .
Co2 Co 0.30249(5) 0.04917(4) 0.82918(3) 0.03529(14) Uani 1 1 d . . .
P1 P 0.01984(11) 0.23588(9) 0.37971(6) 0.0407(2) Uani 1 1 d . . .
F1 F 0.2183(3) 0.1872(3) 0.34047(18) 0.0873(8) Uani 1 1 d . . .
F2 F -0.0064(3) 0.1116(2) 0.32247(15) 0.0675(6) Uani 1 1 d . . .
F3 F -0.0577(5) 0.3660(3) 0.30139(17) 0.1052(10) Uani 1 1 d . . .
F4 F -0.1785(3) 0.2837(3) 0.42337(15) 0.0741(7) Uani 1 1 d . . .
F5 F 0.0472(4) 0.3595(3) 0.44002(17) 0.0844(8) Uani 1 1 d . . .
F6 F 0.0956(3) 0.1087(2) 0.46265(13) 0.0544(5) Uani 1 1 d . . .
O1 O -0.3074(4) 0.5052(4) 0.9047(2) 0.1068(13) Uani 1 1 d . . .
O2 O 0.2621(5) 0.4937(3) 0.8672(2) 0.0802(9) Uani 1 1 d . . .
O3 O 0.1279(5) 0.1710(4) 1.08578(18) 0.0879(10) Uani 1 1 d . . .
O4 O 0.4131(4) -0.1724(4) 0.6860(2) 0.0925(11) Uani 1 1 d . . .
O5 O 0.5928(3) 0.1626(3) 0.79768(17) 0.0645(7) Uani 1 1 d . . .
O6 O 0.3950(5) -0.1711(3) 0.9905(2) 0.0902(10) Uani 1 1 d . . .
N1 N -0.1473(3) 0.3265(2) 0.65731(15) 0.0316(5) Uani 1 1 d . A .
N2 N -0.3996(3) 0.3352(3) 0.61064(16) 0.0433(6) Uani 1 1 d . . .
C10 C -0.1607(6) 0.4210(5) 0.9001(3) 0.0695(11) Uani 1 1 d . . .
C20 C 0.1864(5) 0.4151(4) 0.8771(2) 0.0548(9) Uani 1 1 d . . .
C30 C 0.1035(5) 0.2173(4) 1.0123(2) 0.0557(9) Uani 1 1 d . . .
C40 C 0.3706(4) -0.0884(4) 0.7422(3) 0.0550(9) Uani 1 1 d . . .
C50 C 0.4835(4) 0.1171(4) 0.8104(2) 0.0452(7) Uani 1 1 d . . .
C60 C 0.3632(5) -0.0858(4) 0.9292(2) 0.0560(9) Uani 1 1 d . . .
C1 C 0.0415(4) 0.1143(4) 0.8342(2) 0.0378(6) Uani 1 1 d . . .
H1 H -0.024(5) 0.063(4) 0.844(2) 0.047(10) Uiso 1 1 d . . .
C2 C 0.0848(3) 0.2054(3) 0.77235(19) 0.0325(6) Uani 1 1 d . . .
C3 C 0.0460(4) 0.2703(4) 0.6769(2) 0.0398(7) Uani 1 1 d . . .
H3A H 0.0847 0.3567 0.6663 0.048 Uiso 1 1 calc . . .
H3B H 0.1157 0.1893 0.6352 0.048 Uiso 1 1 calc . . .
C4 C -0.2250(4) 0.2468(3) 0.61855(19) 0.0399(7) Uani 1 1 d . A .
H4 H -0.1660 0.1444 0.5997 0.048 Uiso 1 1 calc . . .
C5 C -0.4345(4) 0.4746(4) 0.6464(2) 0.0479(8) Uani 1 1 d . A .
H5 H -0.5477 0.5588 0.6498 0.057 Uiso 1 1 calc . . .
C6 C -0.2792(4) 0.4698(3) 0.6756(2) 0.0417(7) Uani 1 1 d . . .
H6 H -0.2627 0.5499 0.7036 0.050 Uiso 1 1 calc . . .
C7 C -0.5431(8) 0.3090(7) 0.5712(3) 0.0390(10) Uani 0.75 1 d P A 1
H7 H -0.6553 0.3933 0.5628 0.047 Uiso 0.75 1 calc P B 1
C8 C -0.5229(7) 0.1745(7) 0.5471(4) 0.0637(15) Uani 0.75 1 d P A 1
H8A H -0.4115 0.0890 0.5550 0.076 Uiso 0.75 1 calc P C 1
H8B H -0.6195 0.1611 0.5214 0.076 Uiso 0.75 1 calc P D 1
C7A C -0.469(2) 0.233(2) 0.5612(10) 0.039(3) Uani 0.25 1 d P A 2
H7A H -0.4021 0.1264 0.5519 0.047 Uiso 0.25 1 calc P E 2
C8A C -0.625(2) 0.307(2) 0.5353(11) 0.055(4) Uani 0.25 1 d P A 2
H8C H -0.6850 0.4132 0.5469 0.066 Uiso 0.25 1 calc P F 2
H8D H -0.6838 0.2575 0.5040 0.066 Uiso 0.25 1 calc P G 2

loop_
_atom_site_aniso_label
_atom_site_aniso_U_11
_atom_site_aniso_U_22
_atom_site_aniso_U_33
_atom_site_aniso_U_23
_atom_site_aniso_U_13
_atom_site_aniso_U_12
Co1 0.0421(3) 0.0381(2) 0.0332(2) -0.00749(16) -0.00204(17) -0.00650(18)
Co2 0.0296(2) 0.0338(2) 0.0368(2) -0.00369(16) -0.00756(15) -0.00576(16)
P1 0.0416(4) 0.0290(4) 0.0464(4) 0.0006(3) -0.0037(3) -0.0089(3)
F1 0.0653(15) 0.116(2) 0.0903(18) -0.0229(15) 0.0315(13) -0.0478(15)
F2 0.0715(14) 0.0598(12) 0.0731(14) -0.0174(10) -0.0173(11) -0.0243(11)
F3 0.164(3) 0.0588(14) 0.0631(15) 0.0248(12) -0.0192(16) -0.0163(16)
F4 0.0355(11) 0.0875(16) 0.0710(14) -0.0066(12) -0.0024(9) 0.0053(10)
F5 0.125(2) 0.0540(13) 0.0862(17) -0.0193(12) -0.0065(15) -0.0459(14)
F6 0.0514(11) 0.0420(10) 0.0577(11) 0.0061(8) -0.0127(9) -0.0064(8)
O1 0.062(2) 0.116(3) 0.092(2) -0.043(2) -0.0071(16) 0.0236(19)
O2 0.105(2) 0.0632(18) 0.085(2) 0.0006(15) -0.0180(17) -0.0461(18)
O3 0.128(3) 0.082(2) 0.0400(15) 0.0034(14) -0.0040(16) -0.0290(19)
O4 0.0510(16) 0.100(2) 0.125(3) -0.078(2) 0.0059(16) -0.0168(15)
O5 0.0515(15) 0.097(2) 0.0550(15) 0.0061(14) -0.0072(12) -0.0406(15)
O6 0.114(3) 0.0655(18) 0.0675(19) 0.0220(15) -0.0227(17) -0.0130(17)
N1 0.0308(12) 0.0286(11) 0.0323(12) 0.0007(9) -0.0059(9) -0.0086(10)
N2 0.0413(14) 0.0580(16) 0.0380(13) 0.0103(12) -0.0103(11) -0.0287(13)
C10 0.063(3) 0.068(2) 0.052(2) -0.0213(18) -0.0037(18) 0.003(2)
C20 0.068(2) 0.0425(18) 0.0471(19) -0.0071(15) -0.0121(16) -0.0127(17)
C30 0.067(2) 0.0507(19) 0.0417(19) -0.0094(15) 0.0006(16) -0.0153(17)
C40 0.0302(16) 0.056(2) 0.072(2) -0.0224(18) -0.0090(15) -0.0060(15)
C50 0.0391(17) 0.0574(19) 0.0340(16) -0.0019(14) -0.0094(13) -0.0131(15)
C60 0.055(2) 0.0473(19) 0.053(2) 0.0035(16) -0.0136(17) -0.0072(16)
C1 0.0319(15) 0.0444(17) 0.0358(15) -0.0032(13) -0.0044(12) -0.0134(13)
C2 0.0249(13) 0.0301(13) 0.0357(14) -0.0067(11) -0.0040(11) -0.0029(11)
C3 0.0253(14) 0.0477(17) 0.0382(15) -0.0021(13) -0.0030(11) -0.0059(12)
C4 0.0539(19) 0.0367(15) 0.0314(14) 0.0003(12) -0.0019(13) -0.0207(14)
C5 0.0330(16) 0.0420(17) 0.062(2) 0.0118(15) -0.0080(14) -0.0095(13)
C6 0.0357(16) 0.0275(14) 0.0583(19) -0.0008(13) -0.0066(14) -0.0087(12)
C7 0.027(3) 0.040(3) 0.045(3) 0.003(2) -0.008(2) -0.008(2)
C8 0.036(3) 0.066(4) 0.089(4) -0.030(3) -0.018(2) -0.014(3)
C7A 0.037(9) 0.028(8) 0.050(8) -0.019(6) -0.003(7) -0.006(7)
C8A 0.051(9) 0.067(11) 0.044(8) -0.021(7) 0.007(7) -0.017(9)

loop_
_atom_type_symbol
_atom_type_description
_atom_type_scat_dispersion_real
_atom_type_scat_dispersion_imag
_atom_type_scat_source
C C 0.0033 0.0016 'International Tables Vol C Tables 4.2.6.8 and 6.1.1.4'
H H 0.0000 0.0000 'International Tables Vol C Tables 4.2.6.8 and 6.1.1.4'
N N 0.0061 0.0033 'International Tables Vol C Tables 4.2.6.8 and 6.1.1.4'
F F 0.0171 0.0103 'International Tables Vol C Tables 4.2.6.8 and 6.1.1.4'
P P 0.1023 0.0942 'International Tables Vol C Tables 4.2.6.8 and 6.1.1.4'
Co Co 0.3494 0.9721 'International Tables Vol C Tables 4.2.6.8 and 6.1.1.4'
O O 0.0106 0.0060 'International Tables Vol C Tables 4.2.6.8 and 6.1.1.4'

loop_
_geom_angle_atom_site_label_1
_geom_angle_atom_site_label_2
_geom_angle_atom_site_label_3
_geom_angle
_geom_angle_site_symmetry_1
_geom_angle_site_symmetry_3
_geom_angle_publ_flag
C10 Co1 C30 99.36(17) . . ?
C10 Co1 C20 100.98(19) . . ?
C30 Co1 C20 103.80(16) . . ?
C10 Co1 C2 102.21(14) . . ?
C30 Co1 C2 141.27(14) . . ?
C20 Co1 C2 103.17(14) . . ?
C10 Co1 C1 100.54(17) . . ?
C30 Co1 C1 104.73(15) . . ?
C20 Co1 C1 140.62(14) . . ?
C2 Co1 C1 39.80(12) . . ?
C10 Co1 Co2 149.80(13) . . ?
C30 Co1 Co2 97.30(11) . . ?
C20 Co1 Co2 99.25(11) . . ?
C2 Co1 Co2 51.07(8) . . ?
C1 Co1 Co2 50.63(9) . . ?
C40 Co2 C50 97.25(15) . . ?
C40 Co2 C60 99.38(17) . . ?
C50 Co2 C60 106.20(15) . . ?
C40 Co2 C1 102.29(13) . . ?
C50 Co2 C1 144.34(14) . . ?
C60 Co2 C1 99.71(15) . . ?
C40 Co2 C2 98.47(13) . . ?
C50 Co2 C2 108.03(13) . . ?
C60 Co2 C2 138.73(15) . . ?
C1 Co2 C2 39.94(12) . . ?
C40 Co2 Co1 148.67(10) . . ?
C50 Co2 Co1 99.08(11) . . ?
C60 Co2 Co1 101.45(12) . . ?
C1 Co2 Co1 51.23(9) . . ?
C2 Co2 Co1 50.96(8) . . ?
F3 P1 F2 91.50(14) . . ?
F3 P1 F1 91.84(17) . . ?
F2 P1 F1 90.43(14) . . ?
F3 P1 F4 89.99(16) . . ?
F2 P1 F4 90.74(13) . . ?
F1 P1 F4 177.80(14) . . ?
F3 P1 F5 89.82(15) . . ?
F2 P1 F5 178.64(13) . . ?
F1 P1 F5 89.87(15) . . ?
F4 P1 F5 88.92(14) . . ?
F3 P1 F6 177.59(13) . . ?
F2 P1 F6 90.57(11) . . ?
F1 P1 F6 89.38(13) . . ?
F4 P1 F6 88.75(12) . . ?
F5 P1 F6 88.10(12) . . ?
C4 N1 C6 107.7(2) . . ?
C4 N1 C3 125.7(2) . . ?
C6 N1 C3 126.6(2) . . ?
C4 N2 C5 108.4(2) . . ?
C4 N2 C7 131.9(4) . . ?
C5 N2 C7 119.6(3) . . ?
C4 N2 C7A 103.2(7) . . ?
C5 N2 C7A 148.4(7) . . ?
C7 N2 C7A 28.8(5) . . ?
O1 C10 Co1 178.6(5) . . ?
O2 C20 Co1 178.5(3) . . ?
O3 C30 Co1 177.8(3) . . ?
O4 C40 Co2 178.4(4) . . ?
O5 C50 Co2 178.3(3) . . ?
O6 C60 Co2 177.2(4) . . ?
H1 C1 C2 143(2) . . ?
H1 C1 Co2 132(2) . . ?
C2 C1 Co2 70.58(18) . . ?
H1 C1 Co1 135(2) . . ?
C2 C1 Co1 69.85(18) . . ?
Co2 C1 Co1 78.14(12) . . ?
C1 C2 C3 140.5(3) . . ?
C1 C2 Co1 70.35(18) . . ?
C3 C2 Co1 137.9(2) . . ?
C1 C2 Co2 69.48(17) . . ?
C3 C2 Co2 132.1(2) . . ?
Co1 C2 Co2 77.97(10) . . ?
N1 C3 C2 111.8(2) . . ?
N1 C4 N2 108.8(3) . . ?
C6 C5 N2 107.5(3) . . ?
C5 C6 N1 107.6(3) . . ?
C8 C7 N2 122.0(6) . . ?
C8A C7A N2 111.5(18) . . ?

loop_
_geom_bond_atom_site_label_1
_geom_bond_atom_site_label_2
_geom_bond_distance
_geom_bond_site_symmetry_2
_geom_bond_publ_flag
Co1 C10 1.792(4) . ?
Co1 C30 1.815(4) . ?
Co1 C20 1.824(4) . ?
Co1 C2 1.957(3) . ?
Co1 C1 1.963(3) . ?
Co1 Co2 2.4644(9) . ?
Co2 C40 1.791(4) . ?
Co2 C50 1.820(4) . ?
Co2 C60 1.822(4) . ?
Co2 C1 1.947(3) . ?
Co2 C2 1.960(3) . ?
P1 F3 1.571(2) . ?
P1 F2 1.572(2) . ?
P1 F1 1.574(2) . ?
P1 F4 1.597(2) . ?
P1 F5 1.599(2) . ?
P1 F6 1.6030(19) . ?
O1 C10 1.132(5) . ?
O2 C20 1.131(4) . ?
O3 C30 1.133(4) . ?
O4 C40 1.128(4) . ?
O5 C50 1.129(4) . ?
O6 C60 1.130(4) . ?
N1 C4 1.324(4) . ?
N1 C6 1.374(4) . ?
N1 C3 1.472(3) . ?
N2 C4 1.325(4) . ?
N2 C5 1.362(4) . ?
N2 C7 1.435(6) . ?
N2 C7A 1.534(18) . ?
C1 H1 0.85(3) . ?
C1 C2 1.334(4) . ?
C2 C3 1.488(4) . ?
C5 C6 1.331(4) . ?
C7 C8 1.280(8) . ?
C7A C8A 1.23(2) . ?
